data_1536739
loop_
_publ_author_name
'Prescott, H.A.'
'Troyanov, S.I.'
'Kemnitz, E.'

_publ_section_title
;
 The alpha and beta modifications of N H4 H P O3 F: synthesis and crystal
 structure
;
_journal_name_full 'Zeitschrift fuer Anorganische und Allgemeine Chemie'
_journal_page_first 152
_journal_page_last 156
_journal_volume 628
_journal_year 2002
_chemical_formula_sum 'F H5 N O3 P'
_chemical_name_systematic '(N H4) (H P O3 F)'
_space_group_IT_number 2
_symmetry_space_group_name_Hall '-P 1'
_symmetry_space_group_name_H-M 'P -1'
_cell_angle_alpha 84.41
_cell_angle_beta 84.51
_cell_angle_gamma 68.33
_cell_formula_units_Z 4
_cell_length_a 7.444
_cell_length_b 7.507
_cell_length_c 7.778
_cell_volume 401.173
_citation_journal_id_ASTM ZAACAB
_cod_data_source_file Prescott_ZAACAB_2002_243.cif
_cod_data_source_block H5F1N1O3P1
_cod_original_cell_volume 401.1732
_cod_original_formula_sum 'H5 F1 N1 O3 P1'
_cod_database_code 1536739

loop_
_symmetry_equiv_pos_as_xyz
x,y,z
-x,-y,-z

loop_
_atom_site_label
_atom_site_type_symbol
_atom_site_fract_x
_atom_site_fract_y
_atom_site_fract_z
_atom_site_occupancy
_atom_site_U_iso_or_equiv
P1 P+5 0.2828 0.76678 0.0577 1 0.0
N1 N-3 0.199 0.2899 0.8873 1 0.0
O2 O-2 0.3862 0.8794 -0.0504 1 0.0
H6 H+1 0.228 0.392 0.901 1 0.0
H4 H+1 0.286 0.175 0.928 1 0.0
O6 O-2 0.3975 0.0798 0.3129 1 0.0
H8 H+1 0.797 0.078 0.411 1 0.0
O4 O-2 0.144 0.2003 0.5502 1 0.0
H10 H+1 0.793 0.238 0.298 1 0.0
H7 H+1 0.655 0.285 0.434 1 0.0
O5 O-2 0.3509 0.4012 0.4286 1 0.0
H2 H+1 0.468 0.11 0.239 1 0.0
F1 F-1 0.118 0.9142 0.1698 1 0.0
O3 O-2 0.4203 0.6375 0.1959 1 0.0
O1 O-2 0.1828 0.6663 -0.0341 1 0.0
H5 H+1 0.089 0.296 0.947 1 0.0
P2 P+5 0.25612 0.26156 0.40135 1 0.0
H1 H+1 0.383 0.561 0.261 1 0.0
N2 N-3 0.7791 0.2082 0.4029 1 0.0
H3 H+1 0.193 0.274 0.782 1 0.0
F2 F-1 0.1075 0.3647 0.2595 1 0.0
H9 H+1 0.857 0.224 0.472 1 0.0
